data_4033893
loop_
_publ_author_name
'Bosmans, Vera'
'Poater, Jordi'
'Hammink, Roel'
'Tinnemans, Paul'
'Bickelhaupt, F. Matthias'
'Mecinovi\'c, Jasmin'

_publ_section_title
;
 Probing Through-Space Polar-\p Interactions in 2,6-Diarylphenols.
;
_journal_issue 6
_journal_name_full 'The Journal of organic chemistry'
_journal_page_first 3632
_journal_page_last 3637
_journal_paper_doi 10.1021/acs.joc.8b03147
_journal_volume 84
_journal_year 2019
_chemical_absolute_configuration ad
_chemical_formula_moiety 'C18 H12 F2 O'
_chemical_formula_sum 'C18 H12 F2 O'
_chemical_formula_weight 282.28
_space_group_crystal_system monoclinic
_space_group_IT_number 7
_space_group_name_Hall 'P -2yc'
_space_group_name_H-M_alt 'P 1 c 1'
_atom_sites_solution_hydrogens mixed
_atom_sites_solution_primary direct
_atom_sites_solution_secondary difmap
_audit_creation_method SHELXL-2016/6
_cell_angle_alpha 90
_cell_angle_beta 97.3063(12)
_cell_angle_gamma 90
_cell_formula_units_Z 4
_cell_length_a 13.1063(4)
_cell_length_b 14.9181(5)
_cell_length_c 7.0214(2)
_cell_measurement_reflns_used 8118
_cell_measurement_temperature 150(2)
_cell_measurement_theta_max 32.1
_cell_measurement_theta_min 3.1
_cell_volume 1361.69(7)
_computing_cell_refinement Peakref
_computing_data_collection Apex3
_computing_data_reduction SAINT,SADABS-2014/5
_computing_molecular_graphics 'PLATON, Shelxle'
_computing_structure_refinement 'SHELXL-2016/6 (Sheldrick, 2016)'
_computing_structure_solution 'SHELXT 2014/4 (Sheldrick, 2014)'
_diffrn_ambient_temperature 150(2)
_diffrn_detector_area_resol_mean 10.4
_diffrn_measured_fraction_theta_full 0.999
_diffrn_measured_fraction_theta_max 0.989
_diffrn_measurement_device 'Bruker D8 Quest Apex3'
_diffrn_measurement_method '\f and \w scans'
_diffrn_radiation_detector Photon100
_diffrn_radiation_monochromator graphite
_diffrn_radiation_type MoK\a
_diffrn_radiation_wavelength 0.71073
_diffrn_reflns_av_R_equivalents 0.0211
_diffrn_reflns_av_unetI/netI 0.0358
_diffrn_reflns_Laue_measured_fraction_full 0.999
_diffrn_reflns_Laue_measured_fraction_max 0.989
_diffrn_reflns_limit_h_max 19
_diffrn_reflns_limit_h_min -19
_diffrn_reflns_limit_k_max 17
_diffrn_reflns_limit_k_min -21
_diffrn_reflns_limit_l_max 10
_diffrn_reflns_limit_l_min -10
_diffrn_reflns_number 21909
_diffrn_reflns_point_group_measured_fraction_full 0.980
_diffrn_reflns_point_group_measured_fraction_max 0.948
_diffrn_reflns_theta_full 25.242
_diffrn_reflns_theta_max 32.572
_diffrn_reflns_theta_min 2.731
_diffrn_source 'sealed tube'
_exptl_absorpt_coefficient_mu 0.103
_exptl_absorpt_correction_T_max 0.7464
_exptl_absorpt_correction_T_min 0.7112
_exptl_absorpt_correction_type multi-scan
_exptl_absorpt_process_details
;
 SADABS 2016/2: Krause, L., Herbst-Irmer, R., Sheldrick G.M. & Stalke D.,
 J. Appl. Cryst. 48 (2015) 3-10
;
_exptl_crystal_colour colourless
_exptl_crystal_density_diffrn 1.377
_exptl_crystal_description needle
_exptl_crystal_F_000 584
_exptl_crystal_size_max 0.464
_exptl_crystal_size_mid 0.194
_exptl_crystal_size_min 0.177
_refine_diff_density_max 0.298
_refine_diff_density_min -0.250
_refine_diff_density_rms 0.045
_refine_ls_abs_structure_details
;
 Flack x determined using 3132 quotients [(I+)-(I-)]/[(I+)+(I-)]
 (Parsons, Flack and Wagner, Acta Cryst. B69 (2013) 249-259).
;
_refine_ls_abs_structure_Flack 0.47(15)
_refine_ls_extinction_method none
_refine_ls_goodness_of_fit_ref 1.036
_refine_ls_hydrogen_treatment mixed
_refine_ls_matrix_type full
_refine_ls_number_parameters 393
_refine_ls_number_reflns 9401
_refine_ls_number_restraints 2
_refine_ls_restrained_S_all 1.035
_refine_ls_R_factor_all 0.0595
_refine_ls_R_factor_gt 0.0423
_refine_ls_shift/su_max 0.000
_refine_ls_shift/su_mean 0.000
_refine_ls_structure_factor_coef Fsqd
_refine_ls_weighting_details 'w=1/[\s^2^(Fo^2^)+(0.0651P)^2^+0.0760P] where P=(Fo^2^+2Fc^2^)/3'
_refine_ls_weighting_scheme calc
_refine_ls_wR_factor_gt 0.1038
_refine_ls_wR_factor_ref 0.1109
_reflns_Friedel_coverage 0.913
_reflns_Friedel_fraction_full 0.962
_reflns_Friedel_fraction_max 0.907
_reflns_number_gt 7644
_reflns_number_total 9401
_reflns_threshold_expression 'I > 2\s(I)'
_cod_data_source_file jo8b03147_si_001.cif
_cod_data_source_block p1831a
_cod_original_cell_volume 1361.68(7)
_cod_original_sg_symbol_H-M 'P c'
_cod_database_code 4033893
_shelx_shelxl_version_number 2016/6
_shelx_space_group_comment
;
The symmetry employed for this shelxl refinement is uniquely defined
by the following loop, which should always be used as a source of
symmetry information in preference to the above space-group names.
They are only intended as comments.
;
_shelx_estimated_absorpt_t_min 0.954
_shelx_estimated_absorpt_t_max 0.982

loop_
_space_group_symop_operation_xyz
'x, y, z'
'x, -y, z+1/2'

loop_
_atom_site_label
_atom_site_type_symbol
_atom_site_fract_x
_atom_site_fract_y
_atom_site_fract_z
_atom_site_U_iso_or_equiv
_atom_site_adp_type
_atom_site_occupancy
_atom_site_site_symmetry_order
_atom_site_calc_flag
_atom_site_refinement_flags_posn
_atom_site_refinement_flags_adp
_atom_site_refinement_flags_occupancy
F01 F 0.91355(11) 0.40537(9) 1.19011(19) 0.0383(3) Uani 1 1 d . . .
F02 F 0.08668(11) 0.09002(10) -0.1182(2) 0.0432(3) Uani 1 1 d . . .
O03 O 0.36865(11) 0.28715(10) 0.5295(2) 0.0294(3) Uani 1 1 d . . .
H03A H 0.356(5) 0.280(4) 0.430(9) 0.044 Uiso 0.54(4) 1 d . U P
H03B H 0.446(5) 0.314(4) 0.556(10) 0.044 Uiso 0.46(4) 1 d . U P
O04 O 0.63701(13) 0.24058(11) 0.4896(2) 0.0331(3) Uani 1 1 d . . .
H04A H 0.581(14) 0.194(12) 0.50(2) 0.050 Uiso 0.19(5) 1 d . U P
H04B H 0.661(3) 0.267(3) 0.592(6) 0.050 Uiso 0.81(5) 1 d . U P
F05 F 0.71102(10) 0.48869(12) 1.0710(2) 0.0583(5) Uani 1 1 d . . .
F06 F 0.31047(12) 0.10027(13) -0.1899(3) 0.0598(5) Uani 1 1 d . . .
C07 C 0.29079(13) 0.33546(12) 0.5937(2) 0.0199(3) Uani 1 1 d . . .
C08 C 0.80809(14) 0.17921(12) 0.5586(2) 0.0193(3) Uani 1 1 d . . .
C09 C 0.31227(14) 0.39951(12) 0.7404(2) 0.0199(3) Uani 1 1 d . . .
C10 C 0.23016(15) 0.44867(13) 0.7956(3) 0.0225(3) Uani 1 1 d . . .
H10 H 0.243163 0.491843 0.895212 0.027 Uiso 1 1 calc R U .
C11 C 0.41909(14) 0.42051(13) 0.8265(3) 0.0225(3) Uani 1 1 d . . .
C12 C 0.88169(14) 0.11802(13) 0.5118(3) 0.0216(3) Uani 1 1 d . . .
H12 H 0.947831 0.116783 0.584984 0.026 Uiso 1 1 calc R U .
C13 C 0.11067(15) 0.37315(14) 0.5621(3) 0.0243(4) Uani 1 1 d . . .
H13 H 0.042327 0.364722 0.501399 0.029 Uiso 1 1 calc R U .
C14 C 0.85910(14) 0.05906(12) 0.3594(3) 0.0220(3) Uani 1 1 d . . .
H14 H 0.909370 0.017444 0.328649 0.026 Uiso 1 1 calc R U .
C15 C 0.68658(13) 0.12256(12) 0.2908(3) 0.0204(3) Uani 1 1 d . . .
C16 C 0.58599(14) 0.12277(12) 0.1655(3) 0.0231(3) Uani 1 1 d . . .
C17 C 0.87913(16) 0.26041(14) 1.0681(3) 0.0264(4) Uani 1 1 d . . .
H17 H 0.892373 0.236257 1.194039 0.032 Uiso 1 1 calc R U .
C18 C 0.88592(14) 0.35135(13) 1.0363(3) 0.0246(4) Uani 1 1 d . . .
C19 C 0.76267(14) 0.06130(13) 0.2525(3) 0.0215(3) Uani 1 1 d . . .
H19 H 0.747573 0.019994 0.149773 0.026 Uiso 1 1 calc R U .
C20 C 0.71083(14) 0.18077(13) 0.4475(3) 0.0222(4) Uani 1 1 d . . .
C21 C 0.19028(14) 0.32262(12) 0.5035(2) 0.0202(3) Uani 1 1 d . . .
C22 C 0.83290(14) 0.24049(12) 0.7255(3) 0.0198(3) Uani 1 1 d . . .
C23 C 0.83928(16) 0.33340(14) 0.7010(3) 0.0263(4) Uani 1 1 d . . .
H23 H 0.824840 0.358429 0.576024 0.032 Uiso 1 1 calc R U .
C24 C 0.13031(15) 0.43600(14) 0.7088(3) 0.0266(4) Uani 1 1 d . . .
H24 H 0.075576 0.469934 0.749091 0.032 Uiso 1 1 calc R U .
C25 C 0.16817(14) 0.25828(13) 0.3403(3) 0.0202(3) Uani 1 1 d . . .
C26 C 0.86656(16) 0.38946(13) 0.8577(3) 0.0277(4) Uani 1 1 d . . .
H26 H 0.871629 0.452447 0.841309 0.033 Uiso 1 1 calc R U .
C27 C 0.45006(16) 0.50964(13) 0.8400(3) 0.0273(4) Uani 1 1 d . . .
H27 H 0.403089 0.555382 0.792816 0.033 Uiso 1 1 calc R U .
C28 C 0.58378(16) 0.10407(14) -0.0304(3) 0.0286(4) Uani 1 1 d . . .
H28 H 0.646718 0.096439 -0.082260 0.034 Uiso 1 1 calc R U .
C29 C 0.85238(15) 0.20536(13) 0.9105(3) 0.0226(4) Uani 1 1 d . . .
H29 H 0.847220 0.142523 0.929029 0.027 Uiso 1 1 calc R U .
C30 C 0.40123(17) 0.10838(17) -0.0728(4) 0.0388(5) Uani 1 1 d . . .
C31 C 0.49067(17) 0.09638(16) -0.1512(3) 0.0348(5) Uani 1 1 d . . .
H31 H 0.489587 0.083218 -0.283858 0.042 Uiso 1 1 calc R U .
C32 C 0.11549(15) 0.14536(14) 0.0342(3) 0.0278(4) Uani 1 1 d . . .
C33 C 0.15776(18) 0.29073(14) 0.1527(3) 0.0290(4) Uani 1 1 d . . .
H33 H 0.168436 0.352667 0.130751 0.035 Uiso 1 1 calc R U .
C34 C 0.48980(16) 0.35408(15) 0.8950(3) 0.0317(4) Uani 1 1 d . . .
H34 H 0.469957 0.292819 0.886159 0.038 Uiso 1 1 calc R U .
C35 C 0.13190(19) 0.23359(15) -0.0034(3) 0.0325(4) Uani 1 1 d . . .
H35 H 0.125916 0.255384 -0.131439 0.039 Uiso 1 1 calc R U .
C36 C 0.15304(17) 0.16755(15) 0.3702(3) 0.0305(4) Uani 1 1 d . . .
H36 H 0.160768 0.144498 0.497359 0.037 Uiso 1 1 calc R U .
C37 C 0.54921(17) 0.53291(16) 0.9219(3) 0.0352(5) Uani 1 1 d . . .
H37 H 0.570156 0.593871 0.931992 0.042 Uiso 1 1 calc R U .
C38 C 0.49218(15) 0.13575(17) 0.2360(3) 0.0324(4) Uani 1 1 d . . .
H38 H 0.491850 0.149779 0.367938 0.039 Uiso 1 1 calc R U .
C39 C 0.61551(16) 0.46537(18) 0.9872(3) 0.0386(5) Uani 1 1 d . . .
C40 C 0.12672(19) 0.11017(14) 0.2161(4) 0.0345(5) Uani 1 1 d . . .
H40 H 0.116715 0.047979 0.236200 0.041 Uiso 1 1 calc R U .
C41 C 0.39909(17) 0.1285(2) 0.1171(4) 0.0422(6) Uani 1 1 d . . .
H41 H 0.335613 0.137403 0.166347 0.051 Uiso 1 1 calc R U .
C42 C 0.58902(17) 0.37687(18) 0.9761(4) 0.0396(5) Uani 1 1 d . . .
H42 H 0.637106 0.331845 1.022508 0.047 Uiso 1 1 calc R U .

loop_
_atom_site_aniso_label
_atom_site_aniso_U_11
_atom_site_aniso_U_22
_atom_site_aniso_U_33
_atom_site_aniso_U_23
_atom_site_aniso_U_13
_atom_site_aniso_U_12
F01 0.0462(8) 0.0300(7) 0.0352(7) -0.0137(5) -0.0091(6) 0.0024(5)
F02 0.0420(7) 0.0404(8) 0.0443(8) -0.0253(6) -0.0060(6) -0.0026(6)
O03 0.0236(7) 0.0324(8) 0.0322(8) -0.0122(6) 0.0031(6) 0.0028(6)
O04 0.0286(7) 0.0337(8) 0.0355(8) -0.0113(7) -0.0017(6) 0.0126(6)
F05 0.0266(7) 0.0779(12) 0.0693(11) -0.0415(9) 0.0011(7) -0.0109(7)
F06 0.0317(7) 0.0861(13) 0.0557(9) -0.0146(9) -0.0178(7) 0.0029(8)
C07 0.0228(8) 0.0197(8) 0.0177(7) -0.0018(6) 0.0040(6) -0.0009(6)
C08 0.0224(8) 0.0191(8) 0.0168(8) 0.0017(6) 0.0039(6) 0.0021(7)
C09 0.0239(8) 0.0193(8) 0.0164(7) -0.0003(6) 0.0022(6) -0.0022(6)
C10 0.0296(9) 0.0216(9) 0.0168(7) -0.0026(7) 0.0051(7) 0.0012(7)
C11 0.0244(8) 0.0262(9) 0.0172(7) -0.0049(7) 0.0032(6) -0.0025(7)
C12 0.0228(8) 0.0227(9) 0.0191(8) 0.0033(7) 0.0024(6) 0.0026(7)
C13 0.0231(8) 0.0286(10) 0.0210(8) 0.0005(7) 0.0015(7) -0.0006(7)
C14 0.0251(8) 0.0198(8) 0.0219(8) 0.0008(7) 0.0064(7) 0.0043(7)
C15 0.0208(8) 0.0204(8) 0.0199(8) 0.0022(6) 0.0027(6) 0.0014(6)
C16 0.0231(8) 0.0236(9) 0.0220(8) -0.0005(7) 0.0004(6) 0.0025(7)
C17 0.0330(10) 0.0253(9) 0.0196(8) 0.0010(7) -0.0014(7) 0.0021(7)
C18 0.0232(9) 0.0232(9) 0.0264(9) -0.0071(7) -0.0006(7) 0.0001(7)
C19 0.0237(8) 0.0211(8) 0.0204(8) 0.0002(7) 0.0055(6) 0.0001(6)
C20 0.0236(8) 0.0216(9) 0.0214(8) 0.0002(7) 0.0031(6) 0.0048(6)
C21 0.0248(9) 0.0199(8) 0.0161(7) 0.0007(7) 0.0032(6) -0.0031(7)
C22 0.0204(8) 0.0201(8) 0.0192(8) 0.0000(7) 0.0031(6) 0.0004(6)
C23 0.0342(10) 0.0210(9) 0.0240(9) 0.0040(7) 0.0051(8) 0.0013(7)
C24 0.0255(9) 0.0309(10) 0.0238(9) -0.0015(8) 0.0055(7) 0.0052(8)
C25 0.0209(8) 0.0209(8) 0.0183(8) -0.0007(7) 0.0011(6) -0.0030(6)
C26 0.0309(10) 0.0179(8) 0.0342(10) 0.0004(8) 0.0034(8) -0.0006(7)
C27 0.0335(9) 0.0255(9) 0.0243(9) -0.0051(7) 0.0089(7) -0.0061(7)
C28 0.0276(9) 0.0325(10) 0.0251(9) -0.0044(8) 0.0011(7) 0.0017(7)
C29 0.0268(8) 0.0183(8) 0.0224(9) 0.0006(7) 0.0027(7) -0.0008(7)
C30 0.0276(10) 0.0451(13) 0.0399(12) -0.0054(10) -0.0103(9) 0.0018(9)
C31 0.0353(10) 0.0389(12) 0.0277(10) -0.0059(9) -0.0061(8) 0.0011(9)
C32 0.0232(9) 0.0286(10) 0.0302(10) -0.0131(8) -0.0023(7) -0.0020(7)
C33 0.0486(12) 0.0190(9) 0.0190(8) 0.0001(7) 0.0022(8) -0.0038(8)
C34 0.0297(10) 0.0285(10) 0.0350(11) -0.0066(8) -0.0032(8) -0.0008(8)
C35 0.0462(12) 0.0297(11) 0.0201(9) -0.0036(8) -0.0021(8) 0.0033(9)
C36 0.0416(12) 0.0242(10) 0.0261(9) 0.0031(8) 0.0053(8) -0.0068(8)
C37 0.0365(11) 0.0362(11) 0.0346(11) -0.0160(9) 0.0116(9) -0.0147(9)
C38 0.0240(9) 0.0453(13) 0.0275(10) -0.0031(9) 0.0013(7) 0.0036(8)
C39 0.0235(9) 0.0554(14) 0.0369(11) -0.0242(11) 0.0040(8) -0.0089(9)
C40 0.0428(12) 0.0213(10) 0.0398(11) -0.0030(9) 0.0072(9) -0.0105(8)
C41 0.0220(10) 0.0622(17) 0.0418(13) -0.0030(12) 0.0014(9) 0.0036(10)
C42 0.0277(10) 0.0462(13) 0.0425(13) -0.0136(11) -0.0043(9) 0.0045(9)

loop_
_atom_type_symbol
_atom_type_description
_atom_type_scat_dispersion_real
_atom_type_scat_dispersion_imag
_atom_type_scat_source
C C 0.0033 0.0016 'International Tables Vol C Tables 4.2.6.8 and 6.1.1.4'
H H 0.0000 0.0000 'International Tables Vol C Tables 4.2.6.8 and 6.1.1.4'
F F 0.0171 0.0103 'International Tables Vol C Tables 4.2.6.8 and 6.1.1.4'
O O 0.0106 0.0060 'International Tables Vol C Tables 4.2.6.8 and 6.1.1.4'

loop_
_geom_angle_atom_site_label_1
_geom_angle_atom_site_label_2
_geom_angle_atom_site_label_3
_geom_angle
C07 O03 H03A 108(5)
C07 O03 H03B 118(3)
H03A O03 H03B 109(6)
C20 O04 H04A 95(10)
C20 O04 H04B 107(3)
H04A O04 H04B 118(10)
O03 C07 C21 118.44(16)
O03 C07 C09 120.63(16)
C21 C07 C09 120.86(16)
C12 C08 C20 118.95(16)
C12 C08 C22 119.86(16)
C20 C08 C22 121.18(15)
C10 C09 C07 118.04(16)
C10 C09 C11 119.69(16)
C07 C09 C11 122.11(15)
C24 C10 C09 121.63(17)
C24 C10 H10 119.2
C09 C10 H10 119.2
C27 C11 C34 118.63(18)
C27 C11 C09 118.76(17)
C34 C11 C09 122.61(17)
C14 C12 C08 120.63(16)
C14 C12 H12 119.7
C08 C12 H12 119.7
C21 C13 C24 120.56(18)
C21 C13 H13 119.7
C24 C13 H13 119.7
C19 C14 C12 119.54(16)
C19 C14 H14 120.2
C12 C14 H14 120.2
C19 C15 C20 117.16(16)
C19 C15 C16 119.05(16)
C20 C15 C16 123.78(16)
C38 C16 C28 117.83(18)
C38 C16 C15 122.99(16)
C28 C16 C15 119.08(16)
C18 C17 C29 117.92(18)
C18 C17 H17 121.0
C29 C17 H17 121.0
F01 C18 C26 118.72(18)
F01 C18 C17 118.08(18)
C26 C18 C17 123.20(18)
C14 C19 C15 122.21(17)
C14 C19 H19 118.9
C15 C19 H19 118.9
O04 C20 C15 118.27(17)
O04 C20 C08 120.24(17)
C15 C20 C08 121.48(16)
C13 C21 C07 119.36(17)
C13 C21 C25 119.66(16)
C07 C21 C25 120.93(16)
C29 C22 C23 118.69(18)
C29 C22 C08 119.89(16)
C23 C22 C08 121.41(17)
C26 C23 C22 120.70(18)
C26 C23 H23 119.7
C22 C23 H23 119.7
C10 C24 C13 119.54(17)
C10 C24 H24 120.2
C13 C24 H24 120.2
C36 C25 C33 118.91(18)
C36 C25 C21 121.82(17)
C33 C25 C21 119.20(17)
C18 C26 C23 118.23(18)
C18 C26 H26 120.9
C23 C26 H26 120.9
C11 C27 C37 120.9(2)
C11 C27 H27 119.5
C37 C27 H27 119.5
C31 C28 C16 121.30(19)
C31 C28 H28 119.4
C16 C28 H28 119.4
C17 C29 C22 121.25(18)
C17 C29 H29 119.4
C22 C29 H29 119.4
F06 C30 C31 118.2(2)
F06 C30 C41 118.8(2)
C31 C30 C41 123.0(2)
C30 C31 C28 118.1(2)
C30 C31 H31 121.0
C28 C31 H31 121.0
F02 C32 C35 117.80(19)
F02 C32 C40 118.96(19)
C35 C32 C40 123.23(18)
C25 C33 C35 120.98(19)
C25 C33 H33 119.5
C35 C33 H33 119.5
C42 C34 C11 120.7(2)
C42 C34 H34 119.7
C11 C34 H34 119.7
C32 C35 C33 117.8(2)
C32 C35 H35 121.1
C33 C35 H35 121.1
C40 C36 C25 120.62(19)
C40 C36 H36 119.7
C25 C36 H36 119.7
C39 C37 C27 118.2(2)
C39 C37 H37 120.9
C27 C37 H37 120.9
C41 C38 C16 121.4(2)
C41 C38 H38 119.3
C16 C38 H38 119.3
F05 C39 C42 119.1(2)
F05 C39 C37 117.8(2)
C42 C39 C37 123.1(2)
C32 C40 C36 118.46(19)
C32 C40 H40 120.8
C36 C40 H40 120.8
C30 C41 C38 118.4(2)
C30 C41 H41 120.8
C38 C41 H41 120.8
C39 C42 C34 118.5(2)
C39 C42 H42 120.8
C34 C42 H42 120.8

loop_
_geom_bond_atom_site_label_1
_geom_bond_atom_site_label_2
_geom_bond_distance
F01 C18 1.359(2)
F02 C32 1.366(2)
O03 C07 1.371(2)
O03 H03A 0.70(6)
O03 H03B 1.09(7)
O04 C20 1.376(2)
O04 H04A 1.01(19)
O04 H04B 0.84(4)
F05 C39 1.359(2)
F06 C30 1.363(2)
C07 C21 1.400(2)
C07 C09 1.407(2)
C08 C12 1.397(2)
C08 C20 1.408(3)
C08 C22 1.489(3)
C09 C10 1.397(3)
C09 C11 1.486(3)
C10 C24 1.384(3)
C10 H10 0.9500
C11 C27 1.390(3)
C11 C34 1.400(3)
C12 C14 1.388(3)
C12 H12 0.9500
C13 C21 1.391(3)
C13 C24 1.393(3)
C13 H13 0.9500
C14 C19 1.386(3)
C14 H14 0.9500
C15 C19 1.404(2)
C15 C20 1.406(3)
C15 C16 1.489(2)
C16 C38 1.396(3)
C16 C28 1.400(3)
C17 C18 1.380(3)
C17 C29 1.387(3)
C17 H17 0.9500
C18 C26 1.371(3)
C19 H19 0.9500
C21 C25 1.495(2)
C22 C29 1.394(3)
C22 C23 1.401(3)
C23 C26 1.392(3)
C23 H23 0.9500
C24 H24 0.9500
C25 C36 1.388(3)
C25 C33 1.393(3)
C26 H26 0.9500
C27 C37 1.396(3)
C27 H27 0.9500
C28 C31 1.400(3)
C28 H28 0.9500
C29 H29 0.9500
C30 C31 1.369(3)
C30 C41 1.371(4)
C31 H31 0.9500
C32 C35 1.365(3)
C32 C40 1.372(3)
C33 C35 1.396(3)
C33 H33 0.9500
C34 C42 1.394(3)
C34 H34 0.9500
C35 H35 0.9500
C36 C40 1.389(3)
C36 H36 0.9500
C37 C39 1.371(4)
C37 H37 0.9500
C38 C41 1.392(3)
C38 H38 0.9500
C39 C42 1.365(4)
C40 H40 0.9500
C41 H41 0.9500
C42 H42 0.9500

loop_
_geom_torsion_atom_site_label_1
_geom_torsion_atom_site_label_2
_geom_torsion_atom_site_label_3
_geom_torsion_atom_site_label_4
_geom_torsion
O03 C07 C09 C10 178.02(17)
C21 C07 C09 C10 1.1(3)
O03 C07 C09 C11 2.5(3)
C21 C07 C09 C11 -174.36(17)
C07 C09 C10 C24 -0.5(3)
C11 C09 C10 C24 175.08(17)
C10 C09 C11 C27 -45.8(2)
C07 C09 C11 C27 129.59(19)
C10 C09 C11 C34 134.1(2)
C07 C09 C11 C34 -50.5(3)
C20 C08 C12 C14 -0.6(3)
C22 C08 C12 C14 178.55(16)
C08 C12 C14 C19 0.3(3)
C19 C15 C16 C38 141.4(2)
C20 C15 C16 C38 -38.7(3)
C19 C15 C16 C28 -34.8(3)
C20 C15 C16 C28 145.1(2)
C29 C17 C18 F01 -179.08(17)
C29 C17 C18 C26 0.7(3)
C12 C14 C19 C15 1.0(3)
C20 C15 C19 C14 -1.9(3)
C16 C15 C19 C14 178.06(17)
C19 C15 C20 O04 -179.10(17)
C16 C15 C20 O04 1.0(3)
C19 C15 C20 C08 1.5(3)
C16 C15 C20 C08 -178.46(17)
C12 C08 C20 O04 -179.68(18)
C22 C08 C20 O04 1.1(3)
C12 C08 C20 C15 -0.3(3)
C22 C08 C20 C15 -179.44(17)
C24 C13 C21 C07 0.0(3)
C24 C13 C21 C25 -177.45(18)
O03 C07 C21 C13 -177.83(18)
C09 C07 C21 C13 -0.9(3)
O03 C07 C21 C25 -0.4(3)
C09 C07 C21 C25 176.54(17)
C12 C08 C22 C29 -64.4(2)
C20 C08 C22 C29 114.7(2)
C12 C08 C22 C23 114.3(2)
C20 C08 C22 C23 -66.6(2)
C29 C22 C23 C26 1.3(3)
C08 C22 C23 C26 -177.43(18)
C09 C10 C24 C13 -0.3(3)
C21 C13 C24 C10 0.6(3)
C13 C21 C25 C36 -97.5(2)
C07 C21 C25 C36 85.1(2)
C13 C21 C25 C33 79.6(2)
C07 C21 C25 C33 -97.9(2)
F01 C18 C26 C23 179.39(18)
C17 C18 C26 C23 -0.4(3)
C22 C23 C26 C18 -0.6(3)
C34 C11 C27 C37 -0.7(3)
C09 C11 C27 C37 179.23(17)
C38 C16 C28 C31 -1.5(3)
C15 C16 C28 C31 174.84(19)
C18 C17 C29 C22 0.0(3)
C23 C22 C29 C17 -1.0(3)
C08 C22 C29 C17 177.77(18)
F06 C30 C31 C28 -179.5(2)
C41 C30 C31 C28 0.8(4)
C16 C28 C31 C30 0.5(3)
C36 C25 C33 C35 0.4(3)
C21 C25 C33 C35 -176.7(2)
C27 C11 C34 C42 0.4(3)
C09 C11 C34 C42 -179.52(19)
F02 C32 C35 C33 177.8(2)
C40 C32 C35 C33 -2.4(3)
C25 C33 C35 C32 1.1(3)
C33 C25 C36 C40 -0.8(3)
C21 C25 C36 C40 176.23(19)
C11 C27 C37 C39 0.5(3)
C28 C16 C38 C41 1.3(3)
C15 C16 C38 C41 -174.9(2)
C27 C37 C39 F05 -178.41(19)
C27 C37 C39 C42 -0.1(3)
F02 C32 C40 C36 -178.11(19)
C35 C32 C40 C36 2.0(3)
C25 C36 C40 C32 -0.4(3)
F06 C30 C41 C38 179.3(2)
C31 C30 C41 C38 -1.0(4)
C16 C38 C41 C30 -0.1(4)
F05 C39 C42 C34 178.1(2)
C37 C39 C42 C34 -0.2(4)
C11 C34 C42 C39 0.1(3)
